data_2242507
loop_
_publ_author_name
'Hammad, Sherif F.'
'Masoud, Doaa M.'
'Elgemeie, Galal H.'
'Jones, Peter G.'

_publ_section_title
;
 Crystal structure of racemic
 2-[(\b-arabinopyranosyl)sulfanyl]-4,6-diphenylpyridine-3-carbonitrile
;
_journal_coeditor_code HB7743
_journal_issue 6
_journal_name_full 'Acta Crystallographica Section E'
_journal_page_first 853
_journal_page_last 856
_journal_paper_doi 10.1107/S2056989018007284
_journal_volume 74
_journal_year 2018
_chemical_formula_iupac 'C23 H20 N2 O4 S'
_chemical_formula_moiety 'C23 H20 N2 O4 S'
_chemical_formula_sum 'C23 H20 N2 O4 S'
_chemical_formula_weight 420.47
_chemical_name_systematic
;
2-[(\b-Arabinopyranosyl)sulfanyl]-4,6-diphenylpyridine-3-carbonitrile
;
_space_group_crystal_system tetragonal
_space_group_IT_number 114
_space_group_name_Hall 'P -4 2n'
_space_group_name_H-M_alt 'P -4 21 c'
_symmetry_space_group_name_Hall 'P -4 2n'
_symmetry_space_group_name_H-M 'P -4 21 c'
_atom_sites_solution_hydrogens mixed
_atom_sites_solution_primary direct
_atom_sites_solution_secondary difmap
_audit_creation_method SHELXL-2017/1
_cell_angle_alpha 90
_cell_angle_beta 90
_cell_angle_gamma 90
_cell_formula_units_Z 8
_cell_length_a 21.8333(2)
_cell_length_b 21.8333(2)
_cell_length_c 8.67551(17)
_cell_measurement_reflns_used 11865
_cell_measurement_temperature 100(2)
_cell_measurement_theta_max 75.7000
_cell_measurement_theta_min 4.0260
_cell_volume 4135.55(10)
_computing_cell_refinement
;
CrysAlisPro (Rigaku OD, 2015)
;
_computing_data_collection
;
CrysAlisPro (Rigaku OD, 2015)
;
_computing_data_reduction
;
CrysAlisPro (Rigaku OD, 2015)
;
_computing_molecular_graphics
;
XP (Siemens, 1994)
;
_computing_publication_material
;
<i>SHELXL2017/1</i> (Sheldrick, 2015)
;
_computing_structure_refinement
;
<i>SHELXL2017/1</i> (Sheldrick, 2015)
;
_computing_structure_solution
;
SHELXS97 (Sheldrick, 2008)
;
_diffrn_ambient_temperature 100(2)
_diffrn_detector_area_resol_mean 10.3543
_diffrn_measured_fraction_theta_full 0.996
_diffrn_measured_fraction_theta_max 0.994
_diffrn_measurement_device_type 'Oxford Diffraction Xcalibur, Atlas, Nova'
_diffrn_measurement_method \w-scan
_diffrn_radiation_type CuK\a
_diffrn_radiation_wavelength 1.54184
_diffrn_reflns_av_R_equivalents 0.0500
_diffrn_reflns_limit_h_max 19
_diffrn_reflns_limit_h_min -27
_diffrn_reflns_limit_k_max 26
_diffrn_reflns_limit_k_min -23
_diffrn_reflns_limit_l_max 10
_diffrn_reflns_limit_l_min -10
_diffrn_reflns_number 22380
_diffrn_reflns_theta_full 75.000
_diffrn_reflns_theta_max 75.979
_diffrn_reflns_theta_min 4.050
_exptl_absorpt_coefficient_mu 1.666
_exptl_absorpt_correction_T_max 1.00000
_exptl_absorpt_correction_T_min 0.63048
_exptl_absorpt_correction_type multi-scan
_exptl_absorpt_process_details
;
(CrysAlisPro; Rigaku OD, 2015)
;
_exptl_crystal_colour colourless
_exptl_crystal_density_diffrn 1.351
_exptl_crystal_density_method 'not measured'
_exptl_crystal_description 'irregular tablet'
_exptl_crystal_F_000 1760
_exptl_crystal_size_max 0.2
_exptl_crystal_size_mid 0.2
_exptl_crystal_size_min 0.1
_refine_diff_density_max 0.140
_refine_diff_density_min -0.210
_refine_ls_abs_structure_details
;
Flack <i>x</i> determined using 1455 quotients
[(<i>I</i>^+^)-(<i>I</i>^-^)]/[(<i>I</i>^+^)+(<i>I</i>^-^)]
(Parsons <i>et al.</i>,  2013)
;
_refine_ls_abs_structure_Flack -0.001(9)
_refine_ls_extinction_method none
_refine_ls_goodness_of_fit_ref 1.039
_refine_ls_hydrogen_treatment mixed
_refine_ls_matrix_type full
_refine_ls_number_parameters 283
_refine_ls_number_reflns 4067
_refine_ls_number_restraints 0
_refine_ls_restrained_S_all 1.039
_refine_ls_R_factor_all 0.0336
_refine_ls_R_factor_gt 0.0289
_refine_ls_shift/su_max 0.001
_refine_ls_shift/su_mean 0.000
_refine_ls_structure_factor_coef Fsqd
_refine_ls_weighting_details 'w=1/[\s^2^(Fo^2^)+(0.0406P)^2^+0.2060P] where P=(Fo^2^+2Fc^2^)/3'
_refine_ls_weighting_scheme calc
_refine_ls_wR_factor_gt 0.0697
_refine_ls_wR_factor_ref 0.0723
_reflns_number_gt 3766
_reflns_number_total 4067
_reflns_threshold_expression 'I > 2\s(I)'
_cod_data_source_file hb7743sup1.cif
_cod_data_source_block I
_cod_original_cell_volume 4135.54(11)
_cod_database_code 2242507
_shelx_space_group_comment
;
The symmetry employed for this shelxl refinement is uniquely defined
by the following loop, which should always be used as a source of
symmetry information in preference to the above space-group names.
They are only intended as comments.
;
_shelx_estimated_absorpt_t_min 0.732
_shelx_estimated_absorpt_t_max 0.851

loop_
_space_group_symop_operation_xyz
'x, y, z'
'-x, -y, z'
'y, -x, -z'
'-y, x, -z'
'-x+1/2, y+1/2, -z+1/2'
'x+1/2, -y+1/2, -z+1/2'
'-y+1/2, -x+1/2, z+1/2'
'y+1/2, x+1/2, z+1/2'

loop_
_atom_site_type_symbol
_atom_site_label
_atom_site_fract_x
_atom_site_fract_y
_atom_site_fract_z
_atom_site_U_iso_or_equiv
_atom_site_adp_type
_atom_site_calc_flag
_atom_site_occupancy
S S1 0.66558(2) 0.40955(2) 0.37773(7) 0.01892(12) Uani d 1
N N1 0.71332(8) 0.30150(8) 0.2959(2) 0.0193(4) Uani d 1
C C2 0.72285(9) 0.35219(9) 0.3756(3) 0.0188(4) Uani d 1
C C3 0.77798(10) 0.36462(10) 0.4552(3) 0.0196(4) Uani d 1
C C4 0.82688(10) 0.32328(10) 0.4388(3) 0.0213(5) Uani d 1
C C5 0.81609(10) 0.27034(10) 0.3542(3) 0.0228(5) Uani d 1
H H5 0.847932 0.241118 0.341532 0.027 Uiso calc 1
C C6 0.75894(10) 0.25972(10) 0.2878(3) 0.0206(5) Uani d 1
C C7 0.78113(10) 0.41680(10) 0.5556(3) 0.0216(5) Uani d 1
N N2 0.78087(9) 0.45778(9) 0.6383(3) 0.0282(5) Uani d 1
C C11 0.60285(9) 0.36958(10) 0.2861(3) 0.0180(4) Uani d 1
H H11 0.600243 0.326953 0.327770 0.022 Uiso calc 1
C C12 0.54261(10) 0.40390(10) 0.3205(3) 0.0175(4) Uani d 1
H H12 0.545412 0.447100 0.282823 0.021 Uiso calc 1
C C13 0.49053(9) 0.37047(9) 0.2379(3) 0.0174(4) Uani d 1
H H13 0.485720 0.329883 0.289917 0.021 Uiso calc 1
C C14 0.50479(10) 0.35742(10) 0.0692(3) 0.0205(5) Uani d 1
H H14 0.472970 0.329428 0.025478 0.025 Uiso calc 1
C C15 0.56731(10) 0.32792(11) 0.0554(3) 0.0228(5) Uani d 1
H H15A 0.567252 0.287793 0.108559 0.027 Uiso calc 1
H H15B 0.577236 0.320966 -0.054522 0.027 Uiso calc 1
O O1 0.52797(7) 0.40316(7) 0.4791(2) 0.0205(3) Uani d 1
H H01 0.5536(17) 0.4259(16) 0.526(5) 0.046(10) Uiso d 1
O O2 0.43389(7) 0.40239(8) 0.2568(2) 0.0210(3) Uani d 1
H H02 0.4290(15) 0.4296(16) 0.194(4) 0.035(9) Uiso d 1
O O3 0.50739(7) 0.41263(8) -0.0200(2) 0.0237(4) Uani d 1
H H03 0.4738(18) 0.4298(17) -0.019(5) 0.047(10) Uiso d 1
O O4 0.61261(7) 0.36736(7) 0.1238(2) 0.0211(3) Uani d 1
C C21 0.88763(10) 0.33451(11) 0.5093(3) 0.0235(5) Uani d 1
C C22 0.91531(11) 0.39202(12) 0.5018(4) 0.0333(6) Uani d 1
H H22 0.895156 0.424849 0.450852 0.040 Uiso calc 1
C C23 0.97250(12) 0.40132(13) 0.5690(4) 0.0399(7) Uani d 1
H H23 0.991202 0.440544 0.563513 0.048 Uiso calc 1
C C24 1.00232(11) 0.35385(13) 0.6436(4) 0.0348(6) Uani d 1
H H24 1.041042 0.360614 0.690570 0.042 Uiso calc 1
C C25 0.97528(11) 0.29625(12) 0.6496(3) 0.0288(5) Uani d 1
H H25 0.995712 0.263483 0.700037 0.035 Uiso calc 1
C C26 0.91861(10) 0.28654(11) 0.5820(3) 0.0235(5) Uani d 1
H H26 0.900651 0.246932 0.585205 0.028 Uiso calc 1
C C31 0.74451(11) 0.20354(10) 0.1993(3) 0.0222(5) Uani d 1
C C32 0.68866(11) 0.19904(11) 0.1223(4) 0.0328(6) Uani d 1
H H32 0.660698 0.232346 0.125814 0.039 Uiso calc 1
C C33 0.67336(13) 0.14672(13) 0.0408(4) 0.0388(7) Uani d 1
H H33 0.634972 0.144225 -0.010425 0.047 Uiso calc 1
C C34 0.71408(13) 0.09782(11) 0.0337(3) 0.0332(6) Uani d 1
H H34 0.703694 0.061962 -0.022583 0.040 Uiso calc 1
C C35 0.76943(12) 0.10168(10) 0.1085(3) 0.0285(5) Uani d 1
H H35 0.797126 0.068164 0.104383 0.034 Uiso calc 1
C C36 0.78530(11) 0.15421(10) 0.1901(3) 0.0244(5) Uani d 1
H H36 0.823987 0.156588 0.239892 0.029 Uiso calc 1

loop_
_atom_site_aniso_label
_atom_site_aniso_U_11
_atom_site_aniso_U_22
_atom_site_aniso_U_33
_atom_site_aniso_U_12
_atom_site_aniso_U_13
_atom_site_aniso_U_23
S1 0.0153(2) 0.0177(2) 0.0237(3) 0.00191(17) -0.0005(2) -0.0018(2)
N1 0.0185(8) 0.0196(8) 0.0198(10) 0.0026(7) 0.0021(7) 0.0003(8)
C2 0.0165(9) 0.0198(9) 0.0199(11) 0.0019(7) 0.0029(9) 0.0025(9)
C3 0.0193(10) 0.0185(10) 0.0210(11) 0.0010(8) 0.0007(9) 0.0029(9)
C4 0.0185(10) 0.0235(10) 0.0220(12) 0.0010(8) 0.0029(9) 0.0066(9)
C5 0.0212(10) 0.0231(10) 0.0243(13) 0.0058(8) 0.0044(9) 0.0041(9)
C6 0.0208(10) 0.0208(10) 0.0201(13) 0.0037(8) 0.0043(9) 0.0035(9)
C7 0.0167(9) 0.0221(11) 0.0260(12) 0.0004(8) -0.0020(9) 0.0068(10)
N2 0.0277(10) 0.0226(9) 0.0343(13) 0.0010(7) -0.0043(9) -0.0011(10)
C11 0.0168(9) 0.0196(9) 0.0174(11) -0.0003(8) 0.0016(8) -0.0019(9)
C12 0.0182(9) 0.0173(9) 0.0169(11) -0.0005(8) 0.0015(8) -0.0001(8)
C13 0.0153(9) 0.0173(9) 0.0195(11) 0.0004(7) 0.0007(8) 0.0002(8)
C14 0.0206(10) 0.0211(10) 0.0200(12) -0.0030(8) 0.0000(9) -0.0012(9)
C15 0.0235(10) 0.0235(10) 0.0215(12) -0.0014(9) -0.0003(9) -0.0057(9)
O1 0.0189(7) 0.0255(8) 0.0170(8) -0.0009(6) 0.0013(6) -0.0033(7)
O2 0.0159(7) 0.0249(8) 0.0221(9) 0.0016(6) 0.0008(6) 0.0020(7)
O3 0.0187(7) 0.0305(8) 0.0219(9) 0.0003(7) 0.0006(7) 0.0056(7)
O4 0.0189(7) 0.0248(7) 0.0196(9) 0.0001(6) 0.0017(6) -0.0023(7)
C21 0.0191(10) 0.0277(11) 0.0237(12) 0.0026(9) 0.0010(9) 0.0031(10)
C22 0.0237(11) 0.0298(12) 0.0464(17) 0.0009(9) -0.0023(12) 0.0098(12)
C23 0.0256(12) 0.0336(13) 0.061(2) -0.0070(10) -0.0021(13) 0.0034(14)
C24 0.0189(10) 0.0448(14) 0.0407(17) 0.0004(10) -0.0018(11) 0.0000(13)
C25 0.0235(11) 0.0362(13) 0.0265(14) 0.0071(10) -0.0009(10) 0.0032(11)
C26 0.0203(10) 0.0275(11) 0.0228(13) 0.0045(8) 0.0033(9) 0.0010(9)
C31 0.0249(11) 0.0217(10) 0.0201(12) 0.0044(9) 0.0045(9) 0.0032(9)
C32 0.0304(12) 0.0273(11) 0.0406(16) 0.0092(9) -0.0058(13) -0.0102(13)
C33 0.0375(14) 0.0317(13) 0.0473(18) 0.0044(11) -0.0101(13) -0.0118(13)
C34 0.0448(14) 0.0214(11) 0.0333(15) 0.0011(10) 0.0064(12) -0.0060(11)
C35 0.0382(13) 0.0172(10) 0.0301(14) 0.0058(9) 0.0135(12) 0.0045(10)
C36 0.0262(11) 0.0214(11) 0.0256(13) 0.0048(9) 0.0059(10) 0.0061(10)

loop_
_atom_type_symbol
_atom_type_description
_atom_type_scat_dispersion_real
_atom_type_scat_dispersion_imag
_atom_type_scat_source
C C 0.0181 0.0091 'International Tables Vol C Tables 4.2.6.8 and 6.1.1.4'
H H 0.0000 0.0000 'International Tables Vol C Tables 4.2.6.8 and 6.1.1.4'
N N 0.0311 0.0180 'International Tables Vol C Tables 4.2.6.8 and 6.1.1.4'
O O 0.0492 0.0322 'International Tables Vol C Tables 4.2.6.8 and 6.1.1.4'
S S 0.3331 0.5567 'International Tables Vol C Tables 4.2.6.8 and 6.1.1.4'

loop_
_geom_angle_atom_site_label_1
_geom_angle_atom_site_label_2
_geom_angle_atom_site_label_3
_geom_angle
C2 S1 C11 100.90(10)
C2 N1 C6 118.42(19)
N1 C2 C3 123.40(19)
N1 C2 S1 119.13(17)
C3 C2 S1 117.41(17)
C4 C3 C2 118.3(2)
C4 C3 C7 122.3(2)
C2 C3 C7 119.30(19)
C5 C4 C3 117.3(2)
C5 C4 C21 120.5(2)
C3 C4 C21 122.1(2)
C4 C5 C6 120.6(2)
C4 C5 H5 119.7
C6 C5 H5 119.7
N1 C6 C5 121.7(2)
N1 C6 C31 115.4(2)
C5 C6 C31 122.9(2)
N2 C7 C3 176.7(2)
O4 C11 C12 109.55(18)
O4 C11 S1 109.72(14)
C12 C11 S1 109.07(14)
O4 C11 H11 109.5
C12 C11 H11 109.5
S1 C11 H11 109.5
O1 C12 C13 106.43(17)
O1 C12 C11 112.04(18)
C13 C12 C11 108.15(17)
O1 C12 H12 110.0
C13 C12 H12 110.0
C11 C12 H12 110.0
O2 C13 C14 112.23(18)
O2 C13 C12 110.90(17)
C14 C13 C12 112.80(18)
O2 C13 H13 106.8
C14 C13 H13 106.8
C12 C13 H13 106.8
O3 C14 C15 106.23(19)
O3 C14 C13 111.67(18)
C15 C14 C13 109.85(19)
O3 C14 H14 109.7
C15 C14 H14 109.7
C13 C14 H14 109.7
O4 C15 C14 109.43(18)
O4 C15 H15A 109.8
C14 C15 H15A 109.8
O4 C15 H15B 109.8
C14 C15 H15B 109.8
H15A C15 H15B 108.2
C12 O1 H01 108(3)
C13 O2 H02 113(2)
C14 O3 H03 110(3)
C11 O4 C15 108.96(17)
C22 C21 C26 119.1(2)
C22 C21 C4 121.2(2)
C26 C21 C4 119.7(2)
C23 C22 C21 120.0(2)
C23 C22 H22 120.0
C21 C22 H22 120.0
C24 C23 C22 120.5(3)
C24 C23 H23 119.7
C22 C23 H23 119.7
C23 C24 C25 119.7(2)
C23 C24 H24 120.2
C25 C24 H24 120.2
C26 C25 C24 120.1(2)
C26 C25 H25 119.9
C24 C25 H25 119.9
C25 C26 C21 120.6(2)
C25 C26 H26 119.7
C21 C26 H26 119.7
C32 C31 C36 118.4(2)
C32 C31 C6 119.5(2)
C36 C31 C6 122.1(2)
C33 C32 C31 120.9(2)
C33 C32 H32 119.5
C31 C32 H32 119.5
C32 C33 C34 120.1(3)
C32 C33 H33 119.9
C34 C33 H33 119.9
C35 C34 C33 119.6(2)
C35 C34 H34 120.2
C33 C34 H34 120.2
C34 C35 C36 120.7(2)
C34 C35 H35 119.7
C36 C35 H35 119.7
C35 C36 C31 120.3(2)
C35 C36 H36 119.9
C31 C36 H36 119.9

loop_
_geom_bond_atom_site_label_1
_geom_bond_atom_site_label_2
_geom_bond_distance
_geom_bond_publ_flag
S1 C2 1.770(2) y
S1 C11 1.808(2) y
N1 C2 1.322(3) ?
N1 C6 1.352(3) ?
C2 C3 1.414(3) ?
C3 C4 1.405(3) ?
C3 C7 1.435(3) ?
C4 C5 1.389(3) ?
C4 C21 1.481(3) ?
C5 C6 1.394(3) ?
C5 H5 0.9500 ?
C6 C31 1.481(3) ?
C7 N2 1.147(3) ?
C11 O4 1.425(3) ?
C11 C12 1.543(3) ?
C11 H11 1.0000 ?
C12 O1 1.413(3) ?
C12 C13 1.529(3) ?
C12 H12 1.0000 ?
C13 O2 1.429(2) ?
C13 C14 1.523(3) ?
C13 H13 1.0000 ?
C14 O3 1.434(3) ?
C14 C15 1.514(3) ?
C14 H14 1.0000 ?
C15 O4 1.439(3) ?
C15 H15A 0.9900 ?
C15 H15B 0.9900 ?
O1 H01 0.85(4) ?
O2 H02 0.81(3) ?
O3 H03 0.82(4) ?
C21 C22 1.395(3) ?
C21 C26 1.397(3) ?
C22 C23 1.393(4) ?
C22 H22 0.9500 ?
C23 C24 1.385(4) ?
C23 H23 0.9500 ?
C24 C25 1.390(4) ?
C24 H24 0.9500 ?
C25 C26 1.385(3) ?
C25 H25 0.9500 ?
C26 H26 0.9500 ?
C31 C32 1.394(4) ?
C31 C36 1.400(3) ?
C32 C33 1.384(4) ?
C32 H32 0.9500 ?
C33 C34 1.391(4) ?
C33 H33 0.9500 ?
C34 C35 1.374(4) ?
C34 H34 0.9500 ?
C35 C36 1.392(4) ?
C35 H35 0.9500 ?
C36 H36 0.9500 ?

loop_
_geom_hbond_atom_site_label_D
_geom_hbond_atom_site_label_H
_geom_hbond_atom_site_label_A
_geom_hbond_site_symmetry_A
_geom_hbond_distance_DH
_geom_hbond_distance_HA
_geom_hbond_distance_DA
_geom_hbond_angle_DHA
_geom_hbond_publ_flag
O1 H01 O2 4_656 0.85(4) 2.12(4) 2.831(2) 140(3) yes
O1 H01 O1 4_656 0.85(4) 2.42(3) 3.133(2) 141(3) yes
O2 H02 O3 3_565 0.81(3) 2.07(4) 2.883(2) 175(3) yes
O3 H03 O3 3_565 0.82(4) 1.94(4) 2.729(2) 159(4) yes
C13 H13 N2 3_566 1.00 2.57 3.547(3) 165 yes
C34 H34 N2 5_645 0.95 2.51 3.404(3) 157 yes

loop_
_geom_torsion_atom_site_label_1
_geom_torsion_atom_site_label_2
_geom_torsion_atom_site_label_3
_geom_torsion_atom_site_label_4
_geom_torsion
_geom_torsion_publ_flag
C6 N1 C2 C3 -1.1(4) ?
C6 N1 C2 S1 176.09(17) ?
C11 S1 C2 N1 9.7(2) ?
C11 S1 C2 C3 -172.95(19) ?
N1 C2 C3 C4 5.2(4) ?
S1 C2 C3 C4 -172.01(18) ?
N1 C2 C3 C7 -171.6(2) ?
S1 C2 C3 C7 11.2(3) ?
C2 C3 C4 C5 -4.8(3) ?
C7 C3 C4 C5 171.9(2) ?
C2 C3 C4 C21 175.9(2) ?
C7 C3 C4 C21 -7.4(4) ?
C3 C4 C5 C6 0.7(3) ?
C21 C4 C5 C6 -180.0(2) ?
C2 N1 C6 C5 -3.3(3) ?
C2 N1 C6 C31 178.8(2) ?
C4 C5 C6 N1 3.6(4) ?
C4 C5 C6 C31 -178.7(2) ?
C2 S1 C11 O4 -77.26(16) ?
C2 S1 C11 C12 162.73(16) ?
O4 C11 C12 O1 175.15(17) ?
S1 C11 C12 O1 -64.7(2) ?
O4 C11 C12 C13 58.2(2) ?
S1 C11 C12 C13 178.27(14) ?
O1 C12 C13 O2 63.3(2) ?
C11 C12 C13 O2 -176.15(17) ?
O1 C12 C13 C14 -169.85(17) ?
C11 C12 C13 C14 -49.3(2) ?
O2 C13 C14 O3 58.2(2) ?
C12 C13 C14 O3 -68.0(2) ?
O2 C13 C14 C15 175.75(17) ?
C12 C13 C14 C15 49.6(2) ?
O3 C14 C15 O4 63.7(2) ?
C13 C14 C15 O4 -57.2(2) ?
C12 C11 O4 C15 -68.6(2) ?
S1 C11 O4 C15 171.64(14) ?
C14 C15 O4 C11 67.9(2) ?
C5 C4 C21 C22 136.5(3) ?
C3 C4 C21 C22 -44.1(4) y
C5 C4 C21 C26 -42.2(3) ?
C3 C4 C21 C26 137.2(3) ?
C26 C21 C22 C23 -1.3(4) ?
C4 C21 C22 C23 -180.0(3) ?
C21 C22 C23 C24 -0.1(5) ?
C22 C23 C24 C25 0.9(5) ?
C23 C24 C25 C26 -0.5(4) ?
C24 C25 C26 C21 -0.9(4) ?
C22 C21 C26 C25 1.7(4) ?
C4 C21 C26 C25 -179.5(2) ?
N1 C6 C31 C32 4.8(3) y
C5 C6 C31 C32 -173.1(3) ?
N1 C6 C31 C36 -175.2(2) ?
C5 C6 C31 C36 7.0(4) ?
C36 C31 C32 C33 1.0(4) ?
C6 C31 C32 C33 -178.9(3) ?
C31 C32 C33 C34 -0.5(5) ?
C32 C33 C34 C35 0.2(5) ?
C33 C34 C35 C36 -0.5(4) ?
C34 C35 C36 C31 1.1(4) ?
C32 C31 C36 C35 -1.3(4) ?
C6 C31 C36 C35 178.6(2) ?

_cod_database_fobs_code 2242507
